data_7208558
loop_
_publ_author_name
'Ma, Jie'
'Jiang, Fei-Long'
'Chen, Lian'
'Wu, Ming-Yan'
'Zhang, Shu-Quan'
'Xiong, Ke-cai'
'Han, Dong'
'Hong, Mao-Chun'

_publ_section_title
;
 Structure and photoluminescent properties of lanthanide coordination
 polymers based on two isomers of iminodiacetic acid substituted
 isophthalate and terephthalate ligands
;
_journal_issue 18
_journal_name_full CrystEngComm
_journal_page_first 6055
_journal_paper_doi 10.1039/c2ce25655j
_journal_volume 14
_journal_year 2012
_chemical_formula_moiety 'C14 H17 Eu N2 O9'
_chemical_formula_sum 'C14 H17 Eu N2 O9'
_chemical_formula_weight 509.26
_chemical_name_systematic
;
?
;
_space_group_IT_number 2
_symmetry_cell_setting triclinic
_symmetry_space_group_name_Hall '-P 1'
_symmetry_space_group_name_H-M 'P -1'
_atom_sites_solution_hydrogens geom
_atom_sites_solution_primary direct
_atom_sites_solution_secondary difmap
_audit_creation_method SHELXL-97
_cell_angle_alpha 106.576(2)
_cell_angle_beta 107.444(3)
_cell_angle_gamma 110.660(4)
_cell_formula_units_Z 2
_cell_length_a 9.6579(16)
_cell_length_b 10.1549(18)
_cell_length_c 10.6914(16)
_cell_measurement_reflns_used 2763
_cell_measurement_temperature 293.1500
_cell_measurement_theta_max 27.4835
_cell_measurement_theta_min 2.2211
_cell_volume 841.4(2)
_computing_cell_refinement CrystalClear
_computing_data_collection CrystalClear
_computing_data_reduction CrystalClear
_computing_molecular_graphics 'SHELXS-97 (Sheldrick, 1990)'
_computing_publication_material 'SHELXS-97 (Sheldrick, 1990)'
_computing_structure_refinement 'SHELXL-97 (Sheldrick, 1997)'
_computing_structure_solution 'SHELXS-97 (Sheldrick, 1990)'
_diffrn_ambient_temperature 293.1500
_diffrn_measured_fraction_theta_full 0.980
_diffrn_measured_fraction_theta_max 0.980
_diffrn_measurement_device_type 'Scxmini CCD area-detector'
_diffrn_measurement_method \w
_diffrn_radiation_monochromator graphite
_diffrn_radiation_source 'fine-focus sealed tube'
_diffrn_radiation_type MoK\a
_diffrn_radiation_wavelength 0.71073
_diffrn_reflns_av_R_equivalents 0.0295
_diffrn_reflns_av_sigmaI/netI 0.0437
_diffrn_reflns_limit_h_max 11
_diffrn_reflns_limit_h_min -11
_diffrn_reflns_limit_k_max 10
_diffrn_reflns_limit_k_min -12
_diffrn_reflns_limit_l_max 12
_diffrn_reflns_limit_l_min -12
_diffrn_reflns_number 5398
_diffrn_reflns_theta_full 25.00
_diffrn_reflns_theta_max 25.00
_diffrn_reflns_theta_min 2.50
_exptl_absorpt_coefficient_mu 3.780
_exptl_absorpt_correction_T_max 1.0000
_exptl_absorpt_correction_T_min 0.6223
_exptl_absorpt_correction_type multi-scan
_exptl_absorpt_process_details '(CrystalClear; Rigaku, 2000)'
_exptl_crystal_colour Colorless
_exptl_crystal_density_diffrn 2.010
_exptl_crystal_density_method 'not measured'
_exptl_crystal_description block
_exptl_crystal_F_000 500
_exptl_crystal_size_max 0.3
_exptl_crystal_size_mid 0.2
_exptl_crystal_size_min 0.1
_refine_diff_density_max 1.504
_refine_diff_density_min -1.300
_refine_diff_density_rms 0.126
_refine_ls_extinction_method none
_refine_ls_goodness_of_fit_ref 1.049
_refine_ls_hydrogen_treatment constr
_refine_ls_matrix_type full
_refine_ls_number_parameters 241
_refine_ls_number_reflns 2908
_refine_ls_number_restraints 0
_refine_ls_restrained_S_all 1.049
_refine_ls_R_factor_all 0.0287
_refine_ls_R_factor_gt 0.0280
_refine_ls_shift/su_max 0.000
_refine_ls_shift/su_mean 0.000
_refine_ls_structure_factor_coef Fsqd
_refine_ls_weighting_details 'calc w=1/[\s^2^(Fo^2^)+(0.0378P)^2^+0.0372P] where P=(Fo^2^+2Fc^2^)/3'
_refine_ls_weighting_scheme calc
_refine_ls_wR_factor_gt 0.0677
_refine_ls_wR_factor_ref 0.0685
_reflns_number_gt 2806
_reflns_number_total 2908
_reflns_threshold_expression >2sigma(I)
_cod_data_source_file c2ce25655j.txt
_cod_data_source_block complex1
_cod_depositor_comments
;
The following automatic conversions were performed:

'_exptl_absorpt_correction_type' value 'Multi-scan' changed to
'multi-scan' according to
/home/saulius/struct/CIF-dictionaries/cif_core.dic dictionary named
'cif_core.dic' version 2.4.1 from 2010-06-29.

Automatic conversion script
Id: cif_fix_values 1891 2012-01-12 08:04:46Z andrius 
;
_cod_original_sg_symbol_H-M P-1
_cod_database_code 7208558

loop_
_symmetry_equiv_pos_as_xyz
'x, y, z'
'-x, -y, -z'

loop_
_atom_site_label
_atom_site_type_symbol
_atom_site_fract_x
_atom_site_fract_y
_atom_site_fract_z
_atom_site_U_iso_or_equiv
_atom_site_adp_type
_atom_site_occupancy
_atom_site_symmetry_multiplicity
_atom_site_calc_flag
_atom_site_refinement_flags
Eu1 Eu -0.164999(19) 0.060598(19) 0.885460(16) 0.02072(10) Uani 1 1 d .
O1 O 0.1571(4) 0.0710(4) 0.3173(3) 0.0490(9) Uani 1 1 d .
N1 N 0.2578(4) 0.3722(4) 0.9321(4) 0.0294(8) Uani 1 1 d .
C1 C 0.1354(5) 0.1510(5) 0.4136(4) 0.0317(10) Uani 1 1 d .
N2 N 0.6791(5) 0.2979(5) 0.4972(5) 0.0550(12) Uani 1 1 d .
O2 O 0.0547(5) 0.2206(5) 0.3940(4) 0.0563(10) Uani 1 1 d .
C2 C 0.5436(5) 0.0900(5) 0.7854(4) 0.0247(9) Uani 1 1 d .
O3 O 0.5682(3) 0.0079(3) 0.6879(3) 0.0292(6) Uani 1 1 d .
C3 C 0.2220(5) 0.1720(5) 0.5670(4) 0.0277(9) Uani 1 1 d .
O4 O 0.6307(4) 0.1325(4) 0.9170(3) 0.0368(7) Uani 1 1 d .
C4 C 0.3310(5) 0.1116(5) 0.5980(4) 0.0287(9) Uani 1 1 d .
H4 H 0.3472 0.0525 0.5225 0.034 Uiso 1 1 calc R
O5 O -0.0659(4) 0.4568(4) 0.7703(4) 0.0534(10) Uani 1 1 d .
C5 C 0.4160(5) 0.1400(5) 0.7429(4) 0.0250(8) Uani 1 1 d .
O6 O -0.0770(4) 0.2821(4) 0.8538(4) 0.0482(9) Uani 1 1 d .
C6 C 0.3898(5) 0.2241(4) 0.8519(4) 0.0257(8) Uani 1 1 d .
H6 H 0.4470 0.2406 0.9490 0.031 Uiso 1 1 calc R
O7 O 0.1236(3) 0.1127(3) 0.9920(3) 0.0279(6) Uani 1 1 d .
C7 C 0.2811(5) 0.2855(4) 0.8228(4) 0.0249(8) Uani 1 1 d .
O8 O 0.3659(3) 0.2040(3) 1.1707(3) 0.0393(8) Uani 1 1 d .
C8 C 0.1976(5) 0.2567(5) 0.6767(4) 0.0282(9) Uani 1 1 d .
H8 H 0.1229 0.2966 0.6534 0.034 Uiso 1 1 calc R
O9 O -0.0480(4) 0.2294(4) 1.1388(3) 0.0414(8) Uani 1 1 d .
C9 C 0.1895(5) 0.4758(5) 0.9112(4) 0.0296(9) Uani 1 1 d .
H9A H 0.2312 0.5223 0.8517 0.036 Uiso 1 1 calc R
H9B H 0.2318 0.5625 1.0076 0.036 Uiso 1 1 calc R
C10 C 0.0000(5) 0.3982(5) 0.8374(4) 0.0303(9) Uani 1 1 d .
C11 C 0.3264(5) 0.3804(5) 1.0765(4) 0.0266(9) Uani 1 1 d .
H11A H 0.2959 0.4448 1.1401 0.032 Uiso 1 1 calc R
H11B H 0.4485 0.4339 1.1177 0.032 Uiso 1 1 calc R
C12 C 0.2691(5) 0.2230(5) 1.0792(4) 0.0237(9) Uani 1 1 d .
C13 C 0.6037(7) 0.3998(7) 0.5198(6) 0.0613(15) Uani 1 1 d .
H13A H 0.6893 0.5096 0.5657 0.092 Uiso 1 1 calc R
H13B H 0.5512 0.3819 0.5832 0.092 Uiso 1 1 calc R
H13C H 0.5202 0.3761 0.4255 0.092 Uiso 1 1 calc R
C14 C 0.7648(8) 0.3186(8) 0.4064(8) 0.091(2) Uani 1 1 d .
H14A H 0.6842 0.2844 0.3069 0.136 Uiso 1 1 calc R
H14B H 0.8222 0.2559 0.4047 0.136 Uiso 1 1 calc R
H14C H 0.8454 0.4293 0.4469 0.136 Uiso 1 1 calc R
H9D H -0.0170 0.3297 1.1741 0.070(19) Uiso 1 1 d R
H9C H -0.0276 0.2109 1.2138 0.074(19) Uiso 1 1 d R
H1 H 0.6042 0.1987 0.4520 0.15(3) Uiso 1 1 d R
H13 H 0.7370 0.3137 0.5858 0.063(18) Uiso 1 1 d R

loop_
_atom_site_aniso_label
_atom_site_aniso_U_11
_atom_site_aniso_U_22
_atom_site_aniso_U_33
_atom_site_aniso_U_23
_atom_site_aniso_U_13
_atom_site_aniso_U_12
Eu1 0.02087(14) 0.02661(15) 0.01871(14) 0.01190(10) 0.00719(10) 0.01522(11)
O1 0.055(2) 0.081(3) 0.0217(16) 0.0170(16) 0.0156(15) 0.049(2)
N1 0.0383(19) 0.0366(19) 0.0249(18) 0.0151(15) 0.0167(16) 0.0260(16)
C1 0.030(2) 0.050(3) 0.026(2) 0.024(2) 0.0129(18) 0.025(2)
N2 0.042(2) 0.048(3) 0.047(3) 0.007(2) 0.005(2) 0.017(2)
O2 0.083(3) 0.092(3) 0.0328(19) 0.036(2) 0.0278(19) 0.073(3)
C2 0.0208(19) 0.033(2) 0.025(2) 0.0132(18) 0.0120(17) 0.0156(17)
O3 0.0287(14) 0.0356(16) 0.0258(14) 0.0091(12) 0.0100(12) 0.0231(13)
C3 0.032(2) 0.037(2) 0.023(2) 0.0173(18) 0.0140(18) 0.0199(19)
O4 0.0350(16) 0.057(2) 0.0255(16) 0.0157(14) 0.0112(13) 0.0324(15)
C4 0.035(2) 0.038(2) 0.022(2) 0.0125(18) 0.0151(18) 0.0245(19)
O5 0.052(2) 0.0374(19) 0.051(2) 0.0222(17) -0.0030(17) 0.0213(16)
C5 0.0228(19) 0.030(2) 0.026(2) 0.0141(17) 0.0097(16) 0.0151(16)
O6 0.0359(17) 0.044(2) 0.078(3) 0.0416(19) 0.0254(18) 0.0199(15)
C6 0.0213(18) 0.035(2) 0.023(2) 0.0144(17) 0.0081(16) 0.0147(17)
O7 0.0218(14) 0.0281(15) 0.0313(15) 0.0165(13) 0.0075(12) 0.0103(12)
C7 0.026(2) 0.027(2) 0.025(2) 0.0137(17) 0.0137(16) 0.0138(16)
O8 0.0292(15) 0.0376(17) 0.0374(17) 0.0232(14) -0.0010(13) 0.0101(13)
C8 0.028(2) 0.037(2) 0.028(2) 0.0192(19) 0.0119(17) 0.0215(18)
O9 0.065(2) 0.0375(19) 0.0213(15) 0.0118(14) 0.0102(15) 0.0324(16)
C9 0.033(2) 0.027(2) 0.033(2) 0.0137(18) 0.0147(18) 0.0190(18)
C10 0.039(2) 0.028(2) 0.027(2) 0.0128(18) 0.0143(19) 0.0191(19)
C11 0.028(2) 0.025(2) 0.023(2) 0.0074(17) 0.0098(17) 0.0113(17)
C12 0.0215(19) 0.032(2) 0.0198(19) 0.0124(17) 0.0104(16) 0.0137(17)
C13 0.054(3) 0.060(4) 0.053(3) 0.013(3) 0.011(3) 0.031(3)
C14 0.054(4) 0.098(6) 0.099(6) 0.023(5) 0.039(4) 0.027(4)

loop_
_atom_type_symbol
_atom_type_description
_atom_type_scat_dispersion_real
_atom_type_scat_dispersion_imag
_atom_type_scat_source
C C 0.0033 0.0016 'International Tables Vol C Tables 4.2.6.8 and 6.1.1.4'
Eu Eu -0.1578 3.6682 'International Tables Vol C Tables 4.2.6.8 and 6.1.1.4'
N N 0.0061 0.0033 'International Tables Vol C Tables 4.2.6.8 and 6.1.1.4'
O O 0.0106 0.0060 'International Tables Vol C Tables 4.2.6.8 and 6.1.1.4'
H H 0.0000 0.0000 'International Tables Vol C Tables 4.2.6.8 and 6.1.1.4'

loop_
_geom_angle_atom_site_label_1
_geom_angle_atom_site_label_2
_geom_angle_atom_site_label_3
_geom_angle
_geom_angle_site_symmetry_1
_geom_angle_site_symmetry_3
O1 Eu1 O6 90.51(14) 2_556 .
O1 Eu1 O9 154.54(13) 2_556 .
O6 Eu1 O9 86.40(12) . .
O1 Eu1 O4 130.67(11) 2_556 1_455
O6 Eu1 O4 81.95(12) . 1_455
O9 Eu1 O4 73.90(11) . 1_455
O1 Eu1 O8 82.02(12) 2_556 2_557
O6 Eu1 O8 155.05(11) . 2_557
O9 Eu1 O8 110.24(11) . 2_557
O4 Eu1 O8 84.99(11) 1_455 2_557
O1 Eu1 O7 80.76(11) 2_556 .
O6 Eu1 O7 88.81(10) . .
O9 Eu1 O7 73.91(11) . .
O4 Eu1 O7 146.96(10) 1_455 .
O8 Eu1 O7 113.17(9) 2_557 .
O1 Eu1 O7 95.86(11) 2_556 2_557
O6 Eu1 O7 153.20(11) . 2_557
O9 Eu1 O7 76.71(10) . 2_557
O4 Eu1 O7 112.32(10) 1_455 2_557
O8 Eu1 O7 51.71(9) 2_557 2_557
O7 Eu1 O7 66.72(10) . 2_557
O1 Eu1 O3 78.55(10) 2_556 1_455
O6 Eu1 O3 78.98(11) . 1_455
O9 Eu1 O3 125.34(10) . 1_455
O4 Eu1 O3 52.13(9) 1_455 1_455
O8 Eu1 O3 76.22(9) 2_557 1_455
O7 Eu1 O3 155.79(9) . 1_455
O7 Eu1 O3 127.79(9) 2_557 1_455
O1 Eu1 C2 105.06(12) 2_556 1_455
O6 Eu1 C2 76.71(12) . 1_455
O9 Eu1 C2 98.81(12) . 1_455
O4 Eu1 C2 25.78(10) 1_455 1_455
O8 Eu1 C2 82.29(11) 2_557 1_455
O7 Eu1 C2 164.31(11) . 1_455
O7 Eu1 C2 125.94(10) 2_557 1_455
O3 Eu1 C2 26.61(10) 1_455 1_455
O1 Eu1 C12 87.69(12) 2_556 2_557
O6 Eu1 C12 177.85(11) . 2_557
O9 Eu1 C12 94.72(11) . 2_557
O4 Eu1 C12 100.12(11) 1_455 2_557
O8 Eu1 C12 25.58(10) 2_557 2_557
O7 Eu1 C12 89.74(10) . 2_557
O7 Eu1 C12 26.17(10) 2_557 2_557
O3 Eu1 C12 101.80(10) 1_455 2_557
C2 Eu1 C12 104.89(11) 1_455 2_557
O1 Eu1 Eu1 88.14(8) 2_556 2_557
O6 Eu1 Eu1 122.07(8) . 2_557
O9 Eu1 Eu1 72.36(8) . 2_557
O4 Eu1 Eu1 136.44(7) 1_455 2_557
O8 Eu1 Eu1 81.64(7) 2_557 2_557
O7 Eu1 Eu1 33.98(6) . 2_557
O7 Eu1 Eu1 32.74(6) 2_557 2_557
O3 Eu1 Eu1 155.48(6) 1_455 2_557
C2 Eu1 Eu1 157.51(8) 1_455 2_557
C12 Eu1 Eu1 56.72(8) 2_557 2_557
C1 O1 Eu1 168.6(3) . 2_556
C7 N1 C11 119.5(3) . .
C7 N1 C9 120.5(3) . .
C11 N1 C9 119.2(3) . .
O2 C1 O1 124.5(4) . .
O2 C1 C3 117.9(4) . .
O1 C1 C3 117.5(4) . .
C14 N2 C13 113.8(5) . .
C14 N2 H1 105.1 . .
C13 N2 H1 111.3 . .
C14 N2 H13 117.6 . .
C13 N2 H13 103.5 . .
H1 N2 H13 105.2 . .
O4 C2 O3 119.7(4) . .
O4 C2 C5 120.1(4) . .
O3 C2 C5 120.2(4) . .
O4 C2 Eu1 57.1(2) . 1_655
O3 C2 Eu1 63.5(2) . 1_655
C5 C2 Eu1 168.0(3) . 1_655
C2 O3 Eu1 89.9(2) . 1_655
C8 C3 C4 120.5(4) . .
C8 C3 C1 119.3(4) . .
C4 C3 C1 120.1(4) . .
C2 O4 Eu1 97.1(2) . 1_655
C3 C4 C5 118.8(4) . .
C3 C4 H4 120.6 . .
C5 C4 H4 120.6 . .
C6 C5 C4 120.3(4) . .
C6 C5 C2 118.1(3) . .
C4 C5 C2 121.5(4) . .
C10 O6 Eu1 166.2(3) . .
C5 C6 C7 121.7(4) . .
C5 C6 H6 119.1 . .
C7 C6 H6 119.1 . .
C12 O7 Eu1 141.5(3) . .
C12 O7 Eu1 91.6(2) . 2_557
Eu1 O7 Eu1 113.28(10) . 2_557
N1 C7 C6 121.6(3) . .
N1 C7 C8 121.2(4) . .
C6 C7 C8 117.2(4) . .
C12 O8 Eu1 96.1(2) . 2_557
C3 C8 C7 121.5(4) . .
C3 C8 H8 119.3 . .
C7 C8 H8 119.3 . .
Eu1 O9 H9D 124.2 . .
Eu1 O9 H9C 131.3 . .
H9D O9 H9C 104.5 . .
N1 C9 C10 115.3(3) . .
N1 C9 H9A 108.4 . .
C10 C9 H9A 108.4 . .
N1 C9 H9B 108.4 . .
C10 C9 H9B 108.4 . .
H9A C9 H9B 107.5 . .
O5 C10 O6 124.2(4) . .
O5 C10 C9 118.4(4) . .
O6 C10 C9 117.3(4) . .
N1 C11 C12 114.0(3) . .
N1 C11 H11A 108.8 . .
C12 C11 H11A 108.8 . .
N1 C11 H11B 108.8 . .
C12 C11 H11B 108.8 . .
H11A C11 H11B 107.7 . .
O8 C12 O7 120.4(4) . .
O8 C12 C11 119.0(3) . .
O7 C12 C11 120.6(4) . .
O8 C12 Eu1 58.3(2) . 2_557
O7 C12 Eu1 62.3(2) . 2_557
C11 C12 Eu1 174.1(3) . 2_557
N2 C13 H13A 109.5 . .
N2 C13 H13B 109.5 . .
H13A C13 H13B 109.5 . .
N2 C13 H13C 109.5 . .
H13A C13 H13C 109.5 . .
H13B C13 H13C 109.5 . .
N2 C14 H14A 109.5 . .
N2 C14 H14B 109.5 . .
H14A C14 H14B 109.5 . .
N2 C14 H14C 109.5 . .
H14A C14 H14C 109.5 . .
H14B C14 H14C 109.5 . .

loop_
_geom_bond_atom_site_label_1
_geom_bond_atom_site_label_2
_geom_bond_distance
_geom_bond_site_symmetry_2
Eu1 O1 2.239(3) 2_556
Eu1 O6 2.270(3) .
Eu1 O9 2.388(3) .
Eu1 O4 2.411(3) 1_455
Eu1 O8 2.459(3) 2_557
Eu1 O7 2.461(3) .
Eu1 O7 2.544(3) 2_557
Eu1 O3 2.551(3) 1_455
Eu1 C2 2.850(4) 1_455
Eu1 C12 2.873(4) 2_557
Eu1 Eu1 4.1807(5) 2_557
O1 C1 1.239(5) .
O1 Eu1 2.239(3) 2_556
N1 C7 1.379(5) .
N1 C11 1.450(5) .
N1 C9 1.459(5) .
C1 O2 1.235(5) .
C1 C3 1.513(5) .
N2 C14 1.465(8) .
N2 C13 1.468(7) .
N2 H1 0.8778 .
N2 H13 0.8769 .
C2 O4 1.249(5) .
C2 O3 1.277(5) .
C2 C5 1.490(6) .
C2 Eu1 2.850(4) 1_655
O3 Eu1 2.551(3) 1_655
C3 C8 1.380(6) .
C3 C4 1.399(6) .
O4 Eu1 2.411(3) 1_655
C4 C5 1.404(5) .
C4 H4 0.9500 .
O5 C10 1.229(5) .
C5 C6 1.382(5) .
O6 C10 1.246(5) .
C6 C7 1.403(6) .
C6 H6 0.9500 .
O7 C12 1.268(5) .
O7 Eu1 2.544(3) 2_557
C7 C8 1.412(5) .
O8 C12 1.248(5) .
O8 Eu1 2.459(3) 2_557
C8 H8 0.9500 .
O9 H9D 0.8765 .
O9 H9C 0.8563 .
C9 C10 1.534(6) .
C9 H9A 0.9900 .
C9 H9B 0.9900 .
C11 C12 1.507(5) .
C11 H11A 0.9900 .
C11 H11B 0.9900 .
C12 Eu1 2.873(4) 2_557
C13 H13A 0.9800 .
C13 H13B 0.9800 .
C13 H13C 0.9800 .
C14 H14A 0.9800 .
C14 H14B 0.9800 .
C14 H14C 0.9800 .
